data_7052650
loop_
_publ_author_name
'Drab, David M.'
'Smiglak, Marcin'
'Shamshina, Julia L.'
'Kelley, Steven P.'
'Schneider, Stefan'
'Hawkins, Tommy W.'
'Rogers, Robin D.'

_publ_section_title
;
 Synthesis of N-cyanoalkyl-functionalized imidazolium nitrate and
 dicyanamide ionic liquids with a comparison of their thermal
 properties for energetic applications
;
_journal_issue 8
_journal_name_full 'New Journal of Chemistry'
_journal_page_first 1701
_journal_paper_doi 10.1039/c0nj00889c
_journal_volume 35
_journal_year 2011
_chemical_formula_sum 'C7 H10 Br N3'
_chemical_formula_weight 216.09
_chemical_name_systematic
;
?
;
_space_group_IT_number 14
_symmetry_cell_setting monoclinic
_symmetry_space_group_name_Hall '-P 2yn'
_symmetry_space_group_name_H-M 'P 1 21/n 1'
_atom_sites_solution_hydrogens geom
_atom_sites_solution_primary direct
_atom_sites_solution_secondary difmap
_audit_creation_method SHELXL-97
_cell_angle_alpha 90.00
_cell_angle_beta 91.133(2)
_cell_angle_gamma 90.00
_cell_formula_units_Z 4
_cell_length_a 7.5721(11)
_cell_length_b 11.2151(16)
_cell_length_c 10.5200(15)
_cell_measurement_reflns_used 3932
_cell_measurement_temperature 173(2)
_cell_measurement_theta_max 28.30
_cell_measurement_theta_min 2.65
_cell_volume 893.2(2)
_computing_cell_refinement 'Bruker SMART'
_computing_data_collection 'Bruker SMART'
_computing_data_reduction 'Bruker SAINT'
_computing_molecular_graphics 'Bruker SHELXTL'
_computing_publication_material 'Bruker SHELXTL'
_computing_structure_refinement 'SHELXL-97 (Sheldrick, 2008)'
_computing_structure_solution 'SHELXS-97 (Sheldrick, 2008)'
_diffrn_ambient_temperature 173(2)
_diffrn_measured_fraction_theta_full 0.998
_diffrn_measured_fraction_theta_max 0.948
_diffrn_measurement_device_type 'CCD area detector'
_diffrn_measurement_method 'phi and omega scans'
_diffrn_radiation_monochromator graphite
_diffrn_radiation_source 'fine-focus sealed tube'
_diffrn_radiation_type MoK\a
_diffrn_radiation_wavelength 0.71073
_diffrn_reflns_av_R_equivalents 0.0377
_diffrn_reflns_av_sigmaI/netI 0.0376
_diffrn_reflns_limit_h_max 9
_diffrn_reflns_limit_h_min -9
_diffrn_reflns_limit_k_max 14
_diffrn_reflns_limit_k_min -14
_diffrn_reflns_limit_l_max 11
_diffrn_reflns_limit_l_min -13
_diffrn_reflns_number 6054
_diffrn_reflns_theta_full 25.30
_diffrn_reflns_theta_max 28.30
_diffrn_reflns_theta_min 2.65
_exptl_absorpt_coefficient_mu 4.543
_exptl_absorpt_correction_T_max 0.898
_exptl_absorpt_correction_T_min 0.69940
_exptl_absorpt_correction_type multi-scan
_exptl_absorpt_process_details 'SADABS, Sheldrick, 2002'
_exptl_crystal_colour colorless
_exptl_crystal_density_diffrn 1.607
_exptl_crystal_density_meas ?
_exptl_crystal_density_method 'not measured'
_exptl_crystal_description plate
_exptl_crystal_F_000 432
_exptl_crystal_size_max 0.34
_exptl_crystal_size_mid 0.19
_exptl_crystal_size_min 0.04
_refine_diff_density_max 1.110
_refine_diff_density_min -1.090
_refine_diff_density_rms 0.104
_refine_ls_extinction_method none
_refine_ls_goodness_of_fit_ref 1.044
_refine_ls_hydrogen_treatment constr
_refine_ls_matrix_type full
_refine_ls_number_parameters 102
_refine_ls_number_reflns 2095
_refine_ls_number_restraints 0
_refine_ls_restrained_S_all 1.044
_refine_ls_R_factor_all 0.0397
_refine_ls_R_factor_gt 0.0328
_refine_ls_shift/su_max 0.000
_refine_ls_shift/su_mean 0.000
_refine_ls_structure_factor_coef Fsqd
_refine_ls_weighting_details 'calc w=1/[\s^2^(Fo^2^)+(0.0572P)^2^+0.0000P] where P=(Fo^2^+2Fc^2^)/3'
_refine_ls_weighting_scheme calc
_refine_ls_wR_factor_gt 0.0826
_refine_ls_wR_factor_ref 0.0867
_reflns_number_gt 1813
_reflns_number_total 2095
_reflns_threshold_expression >2sigma(I)
_cod_data_source_file c0nj00889c.txt
_cod_data_source_block (10[Br])
_cod_depositor_comments
;
The following automatic conversions were performed:

'_symmetry_cell_setting' value 'Monoclinic' changed to 'monoclinic'
according to /home/saulius/struct/CIF-dictionaries/cif_core.dic
dictionary named 'cif_core.dic' version 2.4.1 from 2010-06-29.

Automatic conversion script
Id: cif_fix_values 1715 2011-07-08 13:25:40Z adriana 

The following automatic conversions were performed:

'_exptl_crystal_density_meas' value 'not measured' was changed to '?'
- the value is perceived as not measured.

Automatic conversion script
Id: cif_fix_values 3008 2015-01-20 13:52:24Z robertas 
;
_cod_original_sg_symbol_H-M P2(1)/n
_cod_database_code 7052650

loop_
_symmetry_equiv_pos_as_xyz
'x, y, z'
'-x+1/2, y+1/2, -z+1/2'
'-x, -y, -z'
'x-1/2, -y-1/2, z-1/2'

loop_
_atom_site_label
_atom_site_type_symbol
_atom_site_fract_x
_atom_site_fract_y
_atom_site_fract_z
_atom_site_U_iso_or_equiv
_atom_site_adp_type
_atom_site_occupancy
_atom_site_symmetry_multiplicity
_atom_site_calc_flag
_atom_site_refinement_flags
_atom_site_disorder_assembly
_atom_site_disorder_group
Br Br 0.18893(3) 0.150717(19) 0.02500(2) 0.02600(11) Uani 1 1 d . . .
N1 N 0.4057(2) -0.05686(17) -0.24271(18) 0.0222(4) Uani 1 1 d . . .
N3 N 0.6374(2) 0.05497(17) -0.24903(18) 0.0221(4) Uani 1 1 d . . .
N9 N 0.2889(4) -0.3163(2) -0.0973(3) 0.0487(7) Uani 1 1 d . . .
C2 C 0.4931(3) 0.0312(2) -0.1837(2) 0.0234(5) Uani 1 1 d . . .
H2A H 0.4581 0.0701 -0.1081 0.028 Uiso 1 1 calc R . .
C4 C 0.6438(3) -0.0215(2) -0.3513(2) 0.0250(5) Uani 1 1 d . . .
H4A H 0.7336 -0.0244 -0.4130 0.030 Uiso 1 1 calc R . .
C5 C 0.4986(3) -0.0918(2) -0.3477(2) 0.0244(5) Uani 1 1 d . . .
H5A H 0.4670 -0.1531 -0.4061 0.029 Uiso 1 1 calc R . .
C6 C 0.2353(3) -0.1054(2) -0.2002(2) 0.0252(5) Uani 1 1 d . . .
H6A H 0.1893 -0.0520 -0.1324 0.030 Uiso 1 1 calc R . .
C7 C 0.0989(3) -0.1106(3) -0.3078(3) 0.0320(5) Uani 1 1 d . . .
H7A H 0.0836 -0.0310 -0.3447 0.048 Uiso 1 1 calc R . .
H7B H -0.0140 -0.1385 -0.2749 0.048 Uiso 1 1 calc R . .
H7C H 0.1391 -0.1658 -0.3734 0.048 Uiso 1 1 calc R . .
C8 C 0.2673(3) -0.2253(2) -0.1439(2) 0.0303(5) Uani 1 1 d . . .
C10 C 0.7759(4) 0.1394(2) -0.2089(3) 0.0298(6) Uani 1 1 d . . .
H10A H 0.7281 0.1953 -0.1467 0.045 Uiso 1 1 calc R . .
H10B H 0.8169 0.1837 -0.2830 0.045 Uiso 1 1 calc R . .
H10C H 0.8752 0.0956 -0.1701 0.045 Uiso 1 1 calc R . .

loop_
_atom_site_aniso_label
_atom_site_aniso_U_11
_atom_site_aniso_U_22
_atom_site_aniso_U_33
_atom_site_aniso_U_23
_atom_site_aniso_U_13
_atom_site_aniso_U_12
Br 0.03005(17) 0.02652(16) 0.02165(16) 0.00123(8) 0.00620(10) 0.00374(9)
N1 0.0222(9) 0.0225(9) 0.0220(9) 0.0006(7) 0.0029(7) 0.0017(8)
N3 0.0224(9) 0.0226(9) 0.0213(9) 0.0026(7) 0.0003(7) 0.0015(8)
N9 0.0594(17) 0.0368(12) 0.0505(16) 0.0103(13) 0.0165(14) 0.0030(12)
C2 0.0249(11) 0.0222(11) 0.0231(11) 0.0014(8) 0.0039(9) 0.0026(9)
C4 0.0252(11) 0.0299(12) 0.0200(11) 0.0013(9) 0.0024(9) 0.0033(9)
C5 0.0252(11) 0.0281(12) 0.0199(11) -0.0033(9) 0.0017(9) 0.0039(9)
C6 0.0248(11) 0.0254(11) 0.0257(12) 0.0000(9) 0.0102(9) -0.0011(9)
C7 0.0226(12) 0.0380(14) 0.0357(14) 0.0012(12) 0.0047(10) 0.0001(11)
C8 0.0328(13) 0.0278(12) 0.0308(13) 0.0012(10) 0.0092(10) -0.0043(10)
C10 0.0280(13) 0.0281(13) 0.0333(14) 0.0014(10) -0.0030(11) -0.0046(10)

loop_
_atom_type_symbol
_atom_type_description
_atom_type_scat_dispersion_real
_atom_type_scat_dispersion_imag
_atom_type_scat_source
C C 0.0033 0.0016 'International Tables Vol C Tables 4.2.6.8 and 6.1.1.4'
H H 0.0000 0.0000 'International Tables Vol C Tables 4.2.6.8 and 6.1.1.4'
N N 0.0061 0.0033 'International Tables Vol C Tables 4.2.6.8 and 6.1.1.4'
Br Br -0.2901 2.4595 'International Tables Vol C Tables 4.2.6.8 and 6.1.1.4'

loop_
_geom_angle_atom_site_label_1
_geom_angle_atom_site_label_2
_geom_angle_atom_site_label_3
_geom_angle
_geom_angle_site_symmetry_1
_geom_angle_site_symmetry_3
_geom_angle_publ_flag
C2 N1 C5 109.09(18) . . ?
C2 N1 C6 124.03(18) . . ?
C5 N1 C6 126.9(2) . . ?
C2 N3 C4 108.68(19) . . ?
C2 N3 C10 124.8(2) . . ?
C4 N3 C10 126.18(19) . . ?
N3 C2 N1 108.3(2) . . ?
C5 C4 N3 107.45(19) . . ?
C4 C5 N1 106.5(2) . . ?
N1 C6 C8 108.50(19) . . ?
N1 C6 C7 111.94(19) . . ?
C8 C6 C7 111.4(2) . . ?
N9 C8 C6 177.8(3) . . ?

loop_
_geom_bond_atom_site_label_1
_geom_bond_atom_site_label_2
_geom_bond_distance
_geom_bond_site_symmetry_2
_geom_bond_publ_flag
N1 C2 1.334(3) . ?
N1 C5 1.378(3) . ?
N1 C6 1.478(3) . ?
N3 C2 1.330(3) . ?
N3 C4 1.377(3) . ?
N3 C10 1.469(3) . ?
N9 C8 1.143(4) . ?
C4 C5 1.354(3) . ?
C6 C8 1.487(3) . ?
C6 C7 1.518(4) . ?

loop_
_cod_related_entry_id
_cod_related_entry_database
_cod_related_entry_code
1 ChemSpider 26948725
